data_2003643
loop_
_publ_author_name
'Massa, W.'
'Yakubovich, O. V.'
'Karimova, O. V.'
'Dem'yanets, L. N.'

_publ_contact_author
;
Prof.Dr.W.Massa
Fachbereich Chemie der Philipps-Universit\"at
Hans-Meerwein-Str.
D-35043 Marburg
Germany
;
_publ_section_title
;
 A New Type of Mixed Anionic Framework in the Structure of
 K~3~[Al~4~F~9~(PO~4~)~2~]
;
_journal_issue 7
_journal_name_full 'Acta Crystallographica Section C'
_journal_page_first 1246
_journal_page_last 1249
_journal_paper_doi 10.1107/S0108270195000576
_journal_volume 51
_journal_year 1995
_chemical_formula_structural 'K3 (Al4 F9 (P O4)2)'
_chemical_formula_sum 'Al4 F9 K3 O8 P2'
_chemical_formula_weight 586.16
_space_group_IT_number 11
_symmetry_cell_setting monoclinic
_symmetry_space_group_name_Hall '-P 2yb'
_symmetry_space_group_name_H-M 'P 1 21/m 1'
_audit_creation_method SHELXL
_cell_angle_alpha 90.00
_cell_angle_beta 105.927(6)
_cell_angle_gamma 90.00
_cell_formula_units_Z 2
_cell_length_a 6.7214(6)
_cell_length_b 13.8558(7)
_cell_length_c 7.2764(4)
_cell_measurement_reflns_used 25
_cell_measurement_temperature 293(2)
_cell_measurement_theta_max 45
_cell_measurement_theta_min 18
_cell_volume 651.64(8)
_computing_cell_refinement 'CAD-4 EXPRESS'
_computing_data_collection 'CAD-4 EXPRESS (Enraf-Nonius, 19XX)'
_computing_data_reduction 'XCAD-4 (Harms, 1994)'
_computing_molecular_graphics
;
STRUPLO (Fischer, 1985), TROMPLEU (Le Lirzin et al., 1991),
SHELXTL-Plus (Sheldrick, 1990)
;
_computing_publication_material 'SHELXL93 (Sheldrick, 1993)'
_computing_structure_refinement 'SHELXL93 (Sheldrick, 1993)'
_computing_structure_solution
;
STRUPLO (Fischer, 1985), TROMPLEU (Le Lirzin et al., 1991),
SHELXTL-Plus (Sheldrick, 1990)
;
_diffrn_ambient_temperature 293(2)
_diffrn_measurement_device 'Enraf-Nonius CAD4 diffractometer'
_diffrn_measurement_method \w
_diffrn_radiation_monochromator graphite
_diffrn_radiation_source 'fine-focus sealed tube'
_diffrn_radiation_type CuK\a
_diffrn_radiation_wavelength 1.54178
_diffrn_reflns_av_R_equivalents 0.0796
_diffrn_reflns_av_sigmaI/netI 0.0791
_diffrn_reflns_limit_h_max 8
_diffrn_reflns_limit_h_min -8
_diffrn_reflns_limit_k_max 17
_diffrn_reflns_limit_k_min 0
_diffrn_reflns_limit_l_max 9
_diffrn_reflns_limit_l_min -9
_diffrn_reflns_number 2270
_diffrn_reflns_theta_max 65
_diffrn_reflns_theta_min 6
_diffrn_standards_decay_% 0
_diffrn_standards_interval_time 120
_diffrn_standards_number 2
_exptl_absorpt_coefficient_mu 15.884
_exptl_absorpt_correction_T_max 1.000
_exptl_absorpt_correction_T_min 0.346
_exptl_absorpt_correction_type empirical
_exptl_crystal_colour colourless
_exptl_crystal_density_diffrn 2.987
_exptl_crystal_description 'flat needle'
_exptl_crystal_F_000 568
_exptl_crystal_size_max 0.225
_exptl_crystal_size_mid 0.10
_exptl_crystal_size_min 0.025
_refine_diff_density_max 0.525
_refine_diff_density_min -0.615
_refine_ls_extinction_coef 0.0032(4)
_refine_ls_extinction_method 'SHELXL93 (Sheldrick, 1993)'
_refine_ls_goodness_of_fit_all 1.030
_refine_ls_goodness_of_fit_obs 1.056
_refine_ls_matrix_type full
_refine_ls_number_parameters 128
_refine_ls_number_reflns 1152
_refine_ls_number_restraints 0
_refine_ls_restrained_S_all 1.031
_refine_ls_restrained_S_obs 1.056
_refine_ls_R_factor_all 0.0381
_refine_ls_R_factor_obs 0.0333
_refine_ls_shift/esd_max 0.000
_refine_ls_shift/esd_mean 0.000
_refine_ls_structure_factor_coef Fsqd
_refine_ls_weighting_scheme
;
calc w = 1/[\s^2^(Fo^2^) + (0.0424P)^2^ + 0.2980P]
where P = (Fo^2^ + 2Fc^2^)/3
;
_refine_ls_wR_factor_all 0.0912
_refine_ls_wR_factor_obs 0.0879
_reflns_number_observed 1035
_reflns_number_total 1153
_reflns_observed_criterion >2sigma(I)
_cod_data_source_file br1099.cif
_cod_data_source_block kalf2
_cod_original_sg_symbol_Hall '-P 2y1'
_cod_original_sg_symbol_H-M 'P 21/m'
_cod_database_code 2003643

loop_
_symmetry_equiv_pos_as_xyz
'x, y, z'
'-x, y+1/2, -z'
'-x, -y, -z'
'x, -y-1/2, z'

loop_
_atom_site_aniso_label
_atom_site_aniso_U_11
_atom_site_aniso_U_12
_atom_site_aniso_U_13
_atom_site_aniso_U_22
_atom_site_aniso_U_23
_atom_site_aniso_U_33
K1 0.0319(6) -0.0056(4) 0.0043(5) 0.0311(5) 0.0050(4) 0.0216(7)
K2 0.0367(8) 0.000 0.0124(6) 0.0204(5) 0.000 0.0178(8)
Al1 0.0134(6) -0.0002(3) 0.0018(5) 0.0061(4) 0.0003(4) 0.0068(7)
Al2 0.0121(8) 0.000 0.0027(6) 0.0069(6) 0.000 0.0086(9)
Al3 0.0084(8) 0.000 -0.0001(6) 0.0081(6) 0.000 0.0077(9)
P 0.0128(5) -0.0006(3) 0.0019(4) 0.0065(4) -0.0011(3) 0.0067(6)
F1 0.0196(11) -0.0013(8) 0.0073(9) 0.0152(9) 0.0017(8) 0.0159(13)
F2 0.023(2) 0.000 0.0039(13) 0.0072(11) 0.000 0.011(2)
F3 0.0152(11) -0.0002(7) 0.0006(9) 0.0099(8) 0.0017(8) 0.0141(13)
F4 0.0189(11) 0.0002(7) 0.0068(9) 0.0096(9) 0.0024(8) 0.0123(12)
F5 0.014(2) 0.000 0.0053(13) 0.0127(12) 0.000 0.013(2)
F6 0.0141(15) 0.000 0.0029(12) 0.0147(12) 0.000 0.009(2)
O1 0.0088(13) -0.0018(8) 0.0005(11) 0.0121(10) -0.0020(9) 0.0135(15)
O2 0.022(2) 0.0008(9) 0.0014(12) 0.0074(10) 0.0016(9) 0.011(2)
O3 0.0152(12) -0.0002(9) 0.0008(10) 0.0109(10) -0.0003(9) 0.0063(14)
O4 0.0142(13) 0.0016(9) 0.0050(11) 0.0120(10) -0.0037(9) 0.0121(15)

loop_
_atom_site_label
_atom_site_occupancy
_atom_site_fract_x
_atom_site_fract_y
_atom_site_fract_z
_atom_site_U_iso_or_equiv
_atom_site_thermal_displace_type
_atom_site_calc_flag
_atom_site_refinement_flags
_atom_site_type_symbol
K1 1 0.18928(14) 0.50856(6) -0.20761(14) 0.0288(3) Uani d . K
K2 1 0.0828(2) 0.2500 0.5427(2) 0.0240(4) Uani d S K
Al1 1 0.32780(15) 0.62254(6) 0.31890(15) 0.0089(3) Uani d . Al
Al2 1 0.4835(2) 0.7500 -0.0383(2) 0.0093(4) Uani d S Al
Al3 1 -0.0260(2) 0.7500 -0.0511(2) 0.0085(4) Uani d S Al
P 1 0.34670(13) 0.39792(5) 0.28523(13) 0.0088(3) Uani d . P
F1 1 0.1557(3) 0.59180(12) 0.4550(3) 0.0164(5) Uani d . F
F2 1 0.3235(4) 0.7500 0.3907(4) 0.0140(6) Uani d S F
F3 1 0.0918(3) 0.65659(11) 0.1224(3) 0.0137(5) Uani d . F
F4 1 0.4727(3) 0.66154(12) 0.1470(3) 0.0131(5) Uani d . F
F5 1 0.2047(4) 0.7500 -0.1309(4) 0.0130(6) Uani d S F
F6 1 -0.2346(4) 0.7500 0.0645(4) 0.0126(6) Uani d S F
O1 1 0.1368(3) 0.34587(14) 0.2235(3) 0.0120(5) Uani d . O
O2 1 0.3159(4) 0.50163(14) 0.2110(3) 0.0141(6) Uani d . O
O3 1 0.4227(4) 0.39541(14) 0.5030(3) 0.0112(5) Uani d . O
O4 1 0.5014(3) 0.34930(14) 0.1964(4) 0.0125(5) Uani d . O

loop_
_atom_type_symbol
_atom_type_description
_atom_type_scat_source
_atom_type_scat_dispersion_real
_atom_type_scat_dispersion_imag
K K 'International Tables Vol C Tables 4.2.6.8 and 6.1.1.4' 0.3868 1.065
Al Al 'International Tables Vol C Tables 4.2.6.8 and 6.1.1.4' 0.2130 0.2
F F 'International Tables Vol C Tables 4.2.6.8 and 6.1.1.4' 0.0727 0.053
O O 'International Tables Vol C Tables 4.2.6.8 and 6.1.1.4' 0.0492 0.032
P P 'International Tables Vol C Tables 4.2.6.8 and 6.1.1.4' 0.2955 0.433

loop_
_geom_angle_atom_site_label_1
_geom_angle_atom_site_label_2
_geom_angle_atom_site_label_3
_geom_angle_site_symmetry_1
_geom_angle_site_symmetry_3
_geom_angle
_geom_angle_publ_flag
F1 K1 O4 1_554 3_665 66.67(7) no
F1 K1 F1 1_554 3_565 77.44(6) no
O4 K1 F1 3_665 3_565 144.05(7) no
F1 K1 O2 1_554 . 153.97(7) no
O4 K1 O2 3_665 . 89.50(7) no
F1 K1 O2 3_565 . 126.12(6) no
F1 K1 O1 1_554 3_565 78.13(6) no
O4 K1 O1 3_665 3_565 93.26(6) no
F1 K1 O1 3_565 3_565 81.00(6) no
O2 K1 O1 . 3_565 93.66(7) no
F1 K1 F3 1_554 3_565 126.48(6) no
O4 K1 F3 3_665 3_565 166.77(7) no
F1 K1 F3 3_565 3_565 49.04(5) no
O2 K1 F3 . 3_565 77.85(6) no
O1 K1 F3 3_565 3_565 91.44(6) no
F1 K1 F4 1_554 3_665 108.75(6) no
O4 K1 F4 3_665 3_665 91.16(6) no
F1 K1 F4 3_565 3_665 98.59(5) no
O2 K1 F4 . 3_665 80.84(6) no
O1 K1 F4 3_565 3_665 172.92(6) no
F3 K1 F4 3_565 3_665 83.08(5) no
F1 K1 O2 1_554 3_665 81.04(6) no
O4 K1 O2 3_665 3_665 46.23(5) no
F1 K1 O2 3_565 3_665 127.56(6) no
O2 K1 O2 . 3_665 90.02(6) no
O1 K1 O2 3_565 3_665 139.32(6) no
F3 K1 O2 3_565 3_665 128.80(5) no
F4 K1 O2 3_665 3_665 45.76(4) no
F1 K1 O3 1_554 1_554 63.80(6) no
O4 K1 O3 3_665 1_554 82.95(6) no
F1 K1 O3 3_565 1_554 79.39(6) no
O2 K1 O3 . 1_554 125.93(7) no
O1 K1 O3 3_565 1_554 140.03(7) no
F3 K1 O3 3_565 1_554 101.23(5) no
F4 K1 O3 3_665 1_554 46.14(5) no
O2 K1 O3 3_665 1_554 48.24(6) no
F1 K1 F3 1_554 . 114.24(6) no
O4 K1 F3 3_665 . 80.86(6) no
F1 K1 F3 3_565 . 117.48(6) no
O2 K1 F3 . . 48.28(5) no
O1 K1 F3 3_565 . 47.40(6) no
F3 K1 F3 3_565 . 93.33(5) no
F4 K1 F3 3_665 . 128.20(6) no
O2 K1 F3 3_665 . 114.95(6) no
O3 K1 F3 1_554 . 162.76(6) no
F1 K1 F5 1_554 . 73.47(7) no
O4 K1 F5 3_665 . 47.43(6) no
F1 K1 F5 3_565 . 124.32(7) no
O2 K1 F5 . . 82.77(7) no
O1 K1 F5 3_565 . 47.31(6) no
F3 K1 F5 3_565 . 132.90(6) no
F4 K1 F5 3_665 . 135.38(6) no
O2 K1 F5 3_665 . 93.29(6) no
O3 K1 F5 1_554 . 124.64(6) no
F3 K1 F5 . . 44.11(5) no
F1 K1 O2 1_554 3_565 100.35(6) no
O4 K1 O2 3_665 3_565 138.61(6) no
F1 K1 O2 3_565 3_565 48.81(5) no
O2 K1 O2 . 3_565 90.62(7) no
O1 K1 O2 3_565 3_565 45.44(5) no
F3 K1 O2 3_565 3_565 46.75(5) no
F4 K1 O2 3_665 3_565 129.65(5) no
O2 K1 O2 3_665 3_565 175.12(7) no
O3 K1 O2 1_554 3_565 128.18(6) no
F3 K1 O2 . 3_565 68.84(5) no
F5 K1 O2 . 3_565 91.58(6) no
F1 K2 F1 2_546 3_566 107.48(8) no
F1 K2 F6 2_546 3_566 92.55(6) no
F1 K2 F6 3_566 3_566 92.55(6) no
F1 K2 O1 2_546 . 127.01(8) no
F1 K2 O1 3_566 . 80.37(6) no
F6 K2 O1 3_566 . 140.21(7) no
F1 K2 O1 2_546 4_565 80.37(6) no
F1 K2 O1 3_566 4_565 127.01(8) no
F6 K2 O1 3_566 4_565 140.21(7) no
O1 K2 O1 . 4_565 56.99(9) no
F1 K2 F2 2_546 3_566 54.22(4) no
F1 K2 F2 3_566 3_566 54.22(4) no
F6 K2 F2 3_566 3_566 85.66(9) no
O1 K2 F2 . 3_566 118.91(8) no
O1 K2 F2 4_565 3_566 118.91(8) no
F1 K2 F5 2_546 3_565 78.05(6) no
F1 K2 F5 3_566 3_565 78.05(6) no
F6 K2 F5 3_566 3_565 163.83(8) no
O1 K2 F5 . 3_565 51.74(6) no
O1 K2 F5 4_565 3_565 51.74(6) no
F2 K2 F5 3_566 3_565 78.17(8) no
F1 K2 O3 2_546 . 165.90(6) no
F1 K2 O3 3_566 . 85.86(5) no
F6 K2 O3 3_566 . 91.36(7) no
O1 K2 O3 . . 49.31(7) no
O1 K2 O3 4_565 . 87.97(7) no
F2 K2 O3 3_566 . 139.68(4) no
F5 K2 O3 3_565 . 100.93(6) no
F1 K2 O3 2_546 4_565 85.86(5) no
F1 K2 O3 3_566 4_565 165.90(6) no
F6 K2 O3 3_566 4_565 91.36(7) no
O1 K2 O3 . 4_565 87.97(7) no
O1 K2 O3 4_565 4_565 49.31(7) no
F2 K2 O3 3_566 4_565 139.68(4) no
F5 K2 O3 3_565 4_565 100.93(6) no
O3 K2 O3 . 4_565 80.50(8) no
F1 K2 F3 2_546 3_566 88.94(6) no
F1 K2 F3 3_566 3_566 48.64(5) no
F6 K2 F3 3_566 3_566 47.94(6) no
O1 K2 F3 . 3_566 126.31(5) no
O1 K2 F3 4_565 3_566 166.42(7) no
F2 K2 F3 3_566 3_566 47.51(6) no
F5 K2 F3 3_565 3_566 117.96(6) no
O3 K2 F3 . 3_566 103.69(5) no
O3 K2 F3 4_565 3_566 138.70(7) no
F1 K2 F3 2_546 2_546 48.64(5) no
F1 K2 F3 3_566 2_546 88.94(6) no
F6 K2 F3 3_566 2_546 47.94(6) no
O1 K2 F3 . 2_546 166.42(7) no
O1 K2 F3 4_565 2_546 126.31(5) no
F2 K2 F3 3_566 2_546 47.51(6) no
F5 K2 F3 3_565 2_546 117.96(6) no
O3 K2 F3 . 2_546 138.70(7) no
O3 K2 F3 4_565 2_546 103.69(5) no
F3 K2 F3 3_566 2_546 46.93(6) no
F1 K2 Al3 2_546 3_565 96.17(5) no
F1 K2 Al3 3_566 3_565 96.17(5) no
F6 K2 Al3 3_566 3_565 165.20(7) no
O1 K2 Al3 . 3_565 31.58(5) no
O1 K2 Al3 4_565 3_565 31.58(5) no
F2 K2 Al3 3_566 3_565 109.14(8) no
F5 K2 Al3 3_565 3_565 30.97(5) no
O3 K2 Al3 . 3_565 77.42(5) no
O3 K2 Al3 4_565 3_565 77.42(5) no
F3 K2 Al3 3_566 3_565 143.88(5) no
F3 K2 Al3 2_546 3_565 143.88(5) no
F1 Al1 O3 . 3_666 100.58(11) yes
F1 Al1 O2 . . 93.51(9) yes
O3 Al1 O2 3_666 . 95.86(11) yes
F1 Al1 F2 . . 90.49(11) yes
O3 Al1 F2 3_666 . 90.70(12) yes
O2 Al1 F2 . . 171.56(13) yes
F1 Al1 F4 . . 171.10(11) yes
O3 Al1 F4 3_666 . 88.20(10) yes
O2 Al1 F4 . . 86.96(9) yes
F2 Al1 F4 . . 87.95(10) yes
F1 Al1 F3 . . 86.63(10) yes
O3 Al1 F3 3_666 . 171.25(10) yes
O2 Al1 F3 . . 88.57(10) yes
F2 Al1 F3 . . 84.24(11) yes
F4 Al1 F3 . . 84.50(10) yes
F5 Al2 O4 . 3_665 89.77(11) yes
F5 Al2 O4 . 2_655 89.77(11) no
O4 Al2 O4 3_665 2_655 98.7(2) yes
F5 Al2 F6 . 1_655 177.92(15) yes
O4 Al2 F6 3_665 1_655 91.58(10) yes
O4 Al2 F6 2_655 1_655 91.58(10) no
F5 Al2 F4 . 4_575 91.60(10) yes
O4 Al2 F4 3_665 4_575 172.39(11) yes
O4 Al2 F4 2_655 4_575 88.84(9) yes
F6 Al2 F4 1_655 4_575 86.86(10) yes
F5 Al2 F4 . . 91.60(10) no
O4 Al2 F4 3_665 . 88.83(9) yes
O4 Al2 F4 2_655 . 172.39(11) no
F6 Al2 F4 1_655 . 86.86(10) yes
F4 Al2 F4 4_575 . 83.65(13) yes
F5 Al3 F6 . . 171.7(2) yes
F5 Al3 F3 . 4_575 88.53(10) yes
F6 Al3 F3 . 4_575 85.61(10) yes
F5 Al3 F3 . . 88.53(10) no
F6 Al3 F3 . . 85.61(10) no
F3 Al3 F3 4_575 . 90.04(14) yes
F5 Al3 O1 . 3_565 90.21(10) yes
F6 Al3 O1 . 3_565 95.51(10) yes
F3 Al3 O1 4_575 3_565 178.24(11) yes
F3 Al3 O1 . 3_565 88.70(10) yes
F5 Al3 O1 . 2 90.21(10) no
F6 Al3 O1 . 2 95.51(10) no
F3 Al3 O1 4_575 2 88.70(10) no
F3 Al3 O1 . 2 178.24(12) no
O1 Al3 O1 3_565 2 92.5(2) yes
O4 P O3 . . 110.94(14) yes
O4 P O2 . . 107.91(13) yes
O3 P O2 . . 111.26(13) yes
O4 P O1 . . 110.30(13) yes
O3 P O1 . . 108.15(13) yes
O2 P O1 . . 108.25(13) yes
Al1 F2 Al1 4_575 . 146.5(2) yes
Al3 F3 Al1 . . 144.79(11) yes
Al2 F4 Al1 . . 144.94(11) yes
Al3 F5 Al2 . . 140.9(2) yes
Al3 F6 Al2 . 1_455 130.6(2) yes
P O1 Al3 . 3_565 134.89(14) yes
P O2 Al1 . . 135.9(2) yes
P O3 Al1 . 3_666 135.86(15) yes
P O4 Al2 . 3_665 140.1(2) yes

loop_
_geom_bond_atom_site_label_1
_geom_bond_atom_site_label_2
_geom_bond_site_symmetry_2
_geom_bond_distance
_geom_bond_publ_flag
K1 F1 1_554 2.666(2) yes
K1 O4 3_665 2.849(2) yes
K1 F1 3_565 2.874(2) yes
K1 O2 . 2.930(3) yes
K1 O1 3_565 2.958(2) yes
K1 F3 3_565 3.136(2) yes
K1 F4 3_665 3.219(2) yes
K1 O2 3_665 3.336(2) yes
K1 O3 1_554 3.341(2) yes
K1 F3 . 3.356(2) yes
K1 F5 . 3.3885(10) yes
K1 O2 3_565 3.392(2) yes
K2 F1 2_546 2.718(2) yes
K2 F1 3_566 2.718(2) yes
K2 F6 3_566 2.758(3) yes
K2 O1 . 2.784(3) yes
K2 O1 4_565 2.784(3) yes
K2 F2 3_566 2.902(3) yes
K2 F5 3_565 3.088(3) yes
K2 O3 . 3.118(2) yes
K2 O3 4_565 3.118(2) yes
K2 F3 3_566 3.250(2) yes
K2 F3 2_546 3.250(2) yes
K2 Al3 3_565 3.491(2) no
Al1 F1 . 1.769(2) yes
Al1 O3 3_666 1.833(3) yes
Al1 O2 . 1.843(2) yes
Al1 F2 . 1.8441(12) yes
Al1 F4 . 1.864(2) yes
Al1 F3 . 1.881(2) yes
Al1 K2 3_566 3.6438(13) no
Al1 K1 3_565 3.8066(13) no
Al1 K1 3_665 3.9917(13) no
Al2 F5 . 1.809(3) yes
Al2 O4 3_665 1.814(2) yes
Al2 O4 2_655 1.814(2) yes
Al2 F6 1_655 1.836(3) yes
Al2 F4 4_575 1.838(2) yes
Al2 F4 . 1.838(2) yes
Al2 K1 4_575 3.9095(11) no
Al2 K2 3_666 3.966(2) no
Al3 F5 . 1.799(3) yes
Al3 F6 . 1.823(3) yes
Al3 F3 4_575 1.830(2) yes
Al3 F3 . 1.830(2) yes
Al3 O1 3_565 1.838(2) yes
Al3 O1 2 1.838(2) yes
Al3 K2 3_565 3.491(2) no
Al3 K2 3_566 3.822(2) no
Al3 K1 4_575 3.9352(11) no
P O4 . 1.524(2) yes
P O3 . 1.526(3) yes
P O2 . 1.529(2) yes
P O1 . 1.537(2) yes
